data_7037218
loop_
_publ_author_name
'Rigo, M.'
'Sklorz, J. A. W.'
'Hatje, N.'
'Noack, F.'
'Weber, M.'
'Wiecko, J.'
'M\"uller, C'

_publ_section_title
;
 2,4,6-Triphenylphosphinine and 2,4,6-triphenylposphabarrelene revisited:
 synthesis, reactivity and coordination chemistry.
;
_journal_issue 5
_journal_name_full 'Dalton transactions (Cambridge, England : 2003)'
_journal_page_first 2218
_journal_page_last 2226
_journal_paper_doi 10.1039/c5dt03609g
_journal_volume 45
_journal_year 2016
_chemical_formula_moiety 'C28 H17 O5 P W'
_chemical_formula_sum 'C28 H17 O5 P W'
_chemical_formula_weight 648.23
_space_group_crystal_system monoclinic
_space_group_IT_number 14
_space_group_name_Hall '-P 2yn'
_space_group_name_H-M_alt 'P 1 21/n 1'
_symmetry_space_group_name_Hall '-P 2yn'
_symmetry_space_group_name_H-M 'P 1 21/n 1'
_atom_sites_solution_hydrogens geom
_audit_creation_date 2014-09-12
_audit_creation_method
;
Olex2 1.2
(compiled 2014.07.22 svn.r2960 for OlexSys, GUI svn.r4862)
;
_audit_update_record
;
2015-09-14 deposited with the CCDC.
2015-11-03 downloaded from the CCDC.
;
_cell_angle_alpha 90
_cell_angle_beta 109.4260(11)
_cell_angle_gamma 90
_cell_formula_units_Z 4
_cell_length_a 11.1311(4)
_cell_length_b 19.9977(7)
_cell_length_c 11.6468(4)
_cell_measurement_reflns_used 9743
_cell_measurement_temperature 100
_cell_measurement_theta_max 28.350
_cell_measurement_theta_min 2.813
_cell_volume 2444.95(15)
_computing_cell_refinement 'Bruker SAINT'
_computing_data_collection 'Bruker APEX2'
_computing_data_reduction 'Bruker SAINT'
_computing_molecular_graphics 'Olex2 (Dolomanov et al., 2009)'
_computing_publication_material 'Olex2 (Dolomanov et al., 2009)'
_computing_structure_refinement 'ShelXL (Sheldrick, 2008)'
_computing_structure_solution 'SHELXS-97 (Sheldrick 2008)'
_diffrn_ambient_temperature 100.0
_diffrn_measured_fraction_theta_full 0.999
_diffrn_measured_fraction_theta_max 0.998
_diffrn_measurement_device_type 'Bruker APEX-II CCD'
_diffrn_measurement_method '\f and \w scans'
_diffrn_radiation_type MoK\a
_diffrn_radiation_wavelength 0.71073
_diffrn_reflns_av_R_equivalents 0.0302
_diffrn_reflns_av_unetI/netI 0.0234
_diffrn_reflns_laue_measured_fraction_full 0.999
_diffrn_reflns_laue_measured_fraction_max 0.998
_diffrn_reflns_limit_h_max 14
_diffrn_reflns_limit_h_min -14
_diffrn_reflns_limit_k_max 26
_diffrn_reflns_limit_k_min -24
_diffrn_reflns_limit_l_max 15
_diffrn_reflns_limit_l_min -15
_diffrn_reflns_number 34007
_diffrn_reflns_point_group_measured_fraction_full 0.999
_diffrn_reflns_point_group_measured_fraction_max 0.998
_diffrn_reflns_theta_full 26.000
_diffrn_reflns_theta_max 28.351
_diffrn_reflns_theta_min 2.191
_exptl_absorpt_coefficient_mu 4.827
_exptl_absorpt_correction_T_max 0.7457
_exptl_absorpt_correction_T_min 0.6427
_exptl_absorpt_correction_type multi-scan
_exptl_absorpt_process_details 'Blessing, 1995'
_exptl_crystal_colour yellow
_exptl_crystal_density_diffrn 1.761
_exptl_crystal_description plate
_exptl_crystal_F_000 1256
_exptl_crystal_size_max 0.16
_exptl_crystal_size_mid 0.15
_exptl_crystal_size_min 0.02
_refine_diff_density_max 1.798
_refine_diff_density_min -0.853
_refine_diff_density_rms 0.097
_refine_ls_extinction_method none
_refine_ls_goodness_of_fit_ref 1.055
_refine_ls_hydrogen_treatment constr
_refine_ls_matrix_type full
_refine_ls_number_parameters 316
_refine_ls_number_reflns 6093
_refine_ls_number_restraints 288
_refine_ls_restrained_S_all 1.034
_refine_ls_R_factor_all 0.0286
_refine_ls_R_factor_gt 0.0207
_refine_ls_shift/su_max 0.003
_refine_ls_shift/su_mean 0.000
_refine_ls_structure_factor_coef Fsqd
_refine_ls_weighting_details 'w=1/[\s^2^(Fo^2^)+(0.0174P)^2^+2.3527P] where P=(Fo^2^+2Fc^2^)/3'
_refine_ls_weighting_scheme calc
_refine_ls_wR_factor_gt 0.0411
_refine_ls_wR_factor_ref 0.0439
_reflns_Friedel_coverage 0.000
_reflns_number_gt 5320
_reflns_number_total 6093
_reflns_threshold_expression 'I > 2\s(I)'
_cod_data_source_file c5dt03609g2.cif
_cod_data_source_block fn02b2_a
_cod_depositor_comments 'Adding full bibliography for 7037218--7037221.cif.'
_cod_database_code 7037218
_shelxl_version_number 2014/6
_shelx_space_group_comment
;
The symmetry employed for this shelxl refinement is uniquely defined
by the following loop, which should always be used as a source of
symmetry information in preference to the above space-group names.
They are only intended as comments.
;
_shelx_estimated_absorpt_t_max 0.910
_shelx_estimated_absorpt_t_min 0.512
_olex2_refinement_description
;
1. Fixed Uiso
 At 1.2 times of:
  All C(H) groups
2. Rigid body (RIGU) restrains
 All non-hydrogen atoms
 with sigma for 1-2 distances of 0.004 and sigma for 1-3 distances of 0.004
3.a Aromatic/amide H refined with riding coordinates:
 C2(H2), C4(H4), C7(H7), C8(H8), C9(H9), C10(H10), C11(H11), C13(H13),
 C14(H14), C15(H15), C16(H16), C17(H17), C19(H19), C20(H20), C21(H21), C22(H22),
  C23(H23)
;
_olex2_submission_special_instructions 'No special instructions were received'

loop_
_space_group_symop_operation_xyz
'x, y, z'
'-x+1/2, y+1/2, -z+1/2'
'-x, -y, -z'
'x-1/2, -y-1/2, z-1/2'

loop_
_atom_site_label
_atom_site_type_symbol
_atom_site_fract_x
_atom_site_fract_y
_atom_site_fract_z
_atom_site_U_iso_or_equiv
_atom_site_adp_type
_atom_site_occupancy
_atom_site_site_symmetry_order
_atom_site_calc_flag
_atom_site_refinement_flags_posn
W1 W 0.77043(2) 0.24188(2) 0.24700(2) 0.01590(3) Uani 1 1 d .
P1 P 0.74349(6) 0.31585(3) 0.41034(5) 0.01558(12) Uani 1 1 d .
O1 O 0.6806(2) 0.36553(12) 0.0659(2) 0.0481(6) Uani 1 1 d .
O2 O 1.06603(19) 0.26624(10) 0.2958(2) 0.0369(5) Uani 1 1 d .
O3 O 0.8696(2) 0.11586(10) 0.41738(18) 0.0366(5) Uani 1 1 d .
O4 O 0.4817(2) 0.19477(13) 0.1812(2) 0.0495(6) Uani 1 1 d .
O5 O 0.78345(19) 0.15025(10) 0.03173(17) 0.0327(5) Uani 1 1 d .
C1 C 0.7810(2) 0.40010(12) 0.4352(2) 0.0169(5) Uani 1 1 d .
C2 C 0.7386(2) 0.43829(12) 0.5138(2) 0.0175(5) Uani 1 1 d .
H2 H 0.7617 0.4842 0.5217 0.021 Uiso 1 1 calc R
C3 C 0.6648(2) 0.41518(11) 0.5826(2) 0.0164(5) Uani 1 1 d .
C4 C 0.6254(2) 0.34886(12) 0.5751(2) 0.0169(5) Uani 1 1 d .
H4 H 0.5756 0.3359 0.6236 0.020 Uiso 1 1 calc R
C5 C 0.6525(2) 0.29974(12) 0.5024(2) 0.0165(5) Uani 1 1 d .
C6 C 0.5946(2) 0.23220(12) 0.4994(2) 0.0177(5) Uani 1 1 d .
C7 C 0.4632(2) 0.22539(13) 0.4491(2) 0.0244(5) Uani 1 1 d .
H7 H 0.4120 0.2633 0.4159 0.029 Uiso 1 1 calc R
C8 C 0.4063(3) 0.16311(14) 0.4472(3) 0.0297(6) Uani 1 1 d .
H8 H 0.3165 0.1586 0.4121 0.036 Uiso 1 1 calc R
C9 C 0.4805(3) 0.10792(14) 0.4964(2) 0.0309(6) Uani 1 1 d .
H9 H 0.4417 0.0656 0.4957 0.037 Uiso 1 1 calc R
C10 C 0.6109(3) 0.11453(13) 0.5464(3) 0.0289(6) Uani 1 1 d .
H10 H 0.6618 0.0766 0.5801 0.035 Uiso 1 1 calc R
C11 C 0.6684(3) 0.17615(12) 0.5480(2) 0.0234(5) Uani 1 1 d .
H11 H 0.7583 0.1802 0.5823 0.028 Uiso 1 1 calc R
C12 C 0.8608(2) 0.43269(12) 0.3711(2) 0.0178(5) Uani 1 1 d .
C13 C 0.9805(2) 0.40721(12) 0.3823(2) 0.0185(5) Uani 1 1 d .
H13 H 1.0114 0.3690 0.4317 0.022 Uiso 1 1 calc R
C14 C 1.0553(2) 0.43707(12) 0.3223(2) 0.0219(5) Uani 1 1 d .
H14 H 1.1360 0.4187 0.3289 0.026 Uiso 1 1 calc R
C15 C 1.0118(3) 0.49383(13) 0.2527(2) 0.0250(6) Uani 1 1 d .
H15 H 1.0632 0.5148 0.2124 0.030 Uiso 1 1 calc R
C16 C 0.8938(3) 0.51998(13) 0.2418(3) 0.0275(6) Uani 1 1 d .
H16 H 0.8645 0.5590 0.1942 0.033 Uiso 1 1 calc R
C17 C 0.8174(3) 0.48945(12) 0.3002(3) 0.0246(6) Uani 1 1 d .
H17 H 0.7358 0.5074 0.2917 0.030 Uiso 1 1 calc R
C18 C 0.6271(2) 0.46308(12) 0.6626(2) 0.0171(5) Uani 1 1 d .
C19 C 0.6082(2) 0.53075(12) 0.6314(2) 0.0194(5) Uani 1 1 d .
H19 H 0.6216 0.5464 0.5595 0.023 Uiso 1 1 calc R
C20 C 0.5703(2) 0.57550(12) 0.7041(2) 0.0213(5) Uani 1 1 d .
H20 H 0.5573 0.6213 0.6814 0.026 Uiso 1 1 calc R
C21 C 0.5514(2) 0.55338(13) 0.8099(2) 0.0236(5) Uani 1 1 d .
H21 H 0.5250 0.5839 0.8594 0.028 Uiso 1 1 calc R
C22 C 0.5712(2) 0.48678(13) 0.8430(2) 0.0239(5) Uani 1 1 d .
H22 H 0.5595 0.4717 0.9158 0.029 Uiso 1 1 calc R
C23 C 0.6082(2) 0.44200(12) 0.7700(2) 0.0203(5) Uani 1 1 d .
H23 H 0.6209 0.3963 0.7932 0.024 Uiso 1 1 calc R
C24 C 0.7142(3) 0.32170(14) 0.1313(2) 0.0292(6) Uani 1 1 d .
C25 C 0.9596(3) 0.26135(13) 0.2793(2) 0.0235(5) Uani 1 1 d .
C26 C 0.8312(2) 0.16196(13) 0.3593(2) 0.0221(5) Uani 1 1 d .
C27 C 0.5845(3) 0.21281(15) 0.2073(2) 0.0291(6) Uani 1 1 d .
C28 C 0.7780(2) 0.18411(13) 0.1095(2) 0.0231(5) Uani 1 1 d .

loop_
_atom_site_aniso_label
_atom_site_aniso_U_11
_atom_site_aniso_U_22
_atom_site_aniso_U_33
_atom_site_aniso_U_23
_atom_site_aniso_U_13
_atom_site_aniso_U_12
W1 0.01651(5) 0.01913(5) 0.01313(5) -0.00151(4) 0.00638(4) 0.00042(4)
P1 0.0163(3) 0.0168(3) 0.0156(3) -0.0007(2) 0.0081(2) -0.0008(2)
O1 0.0657(16) 0.0508(14) 0.0388(13) 0.0231(11) 0.0319(12) 0.0323(12)
O2 0.0252(11) 0.0402(12) 0.0505(14) -0.0160(10) 0.0197(10) -0.0082(9)
O3 0.0467(13) 0.0352(11) 0.0336(12) 0.0098(9) 0.0210(10) 0.0127(9)
O4 0.0227(11) 0.0925(19) 0.0327(12) -0.0220(12) 0.0086(9) -0.0148(11)
O5 0.0333(11) 0.0408(12) 0.0283(11) -0.0161(9) 0.0158(9) -0.0061(9)
C1 0.0160(11) 0.0181(11) 0.0168(11) 0.0009(9) 0.0056(9) -0.0004(9)
C2 0.0183(12) 0.0165(11) 0.0174(12) -0.0005(9) 0.0057(10) -0.0006(9)
C3 0.0161(11) 0.0195(12) 0.0129(11) -0.0001(9) 0.0037(9) 0.0018(9)
C4 0.0146(11) 0.0222(12) 0.0154(12) 0.0008(9) 0.0070(9) -0.0002(9)
C5 0.0163(11) 0.0181(11) 0.0163(12) 0.0009(9) 0.0072(9) -0.0007(9)
C6 0.0223(12) 0.0194(12) 0.0163(11) -0.0032(9) 0.0130(10) -0.0025(9)
C7 0.0234(13) 0.0282(14) 0.0232(14) -0.0031(10) 0.0101(11) -0.0028(10)
C8 0.0287(15) 0.0362(15) 0.0272(15) -0.0073(11) 0.0136(12) -0.0138(11)
C9 0.0464(17) 0.0254(14) 0.0292(15) -0.0075(11) 0.0235(13) -0.0139(12)
C10 0.0422(16) 0.0206(13) 0.0325(15) 0.0008(11) 0.0240(13) -0.0002(11)
C11 0.0264(14) 0.0230(13) 0.0258(14) 0.0013(10) 0.0152(11) -0.0002(10)
C12 0.0209(12) 0.0179(12) 0.0165(12) -0.0028(9) 0.0088(10) -0.0030(9)
C13 0.0225(12) 0.0175(12) 0.0165(12) -0.0006(9) 0.0076(10) -0.0025(9)
C14 0.0206(13) 0.0247(13) 0.0225(13) -0.0033(10) 0.0100(10) -0.0027(10)
C15 0.0302(14) 0.0258(14) 0.0228(14) -0.0013(10) 0.0140(12) -0.0075(10)
C16 0.0347(15) 0.0223(13) 0.0284(15) 0.0061(11) 0.0145(12) 0.0005(11)
C17 0.0271(14) 0.0212(13) 0.0288(15) 0.0039(10) 0.0134(12) 0.0022(10)
C18 0.0151(12) 0.0200(12) 0.0162(11) -0.0027(9) 0.0052(9) 0.0005(9)
C19 0.0198(12) 0.0214(12) 0.0172(12) -0.0014(9) 0.0063(10) -0.0007(9)
C20 0.0211(13) 0.0183(12) 0.0219(13) -0.0010(9) 0.0038(10) 0.0017(9)
C21 0.0222(13) 0.0285(13) 0.0211(13) -0.0062(10) 0.0084(11) 0.0034(10)
C22 0.0254(14) 0.0309(14) 0.0172(13) -0.0009(10) 0.0094(11) 0.0019(10)
C23 0.0217(13) 0.0203(12) 0.0208(12) 0.0013(9) 0.0093(10) 0.0023(9)
C24 0.0379(16) 0.0317(15) 0.0247(14) 0.0023(11) 0.0195(12) 0.0105(12)
C25 0.0252(13) 0.0230(13) 0.0260(13) -0.0066(10) 0.0137(11) -0.0023(10)
C26 0.0229(13) 0.0253(13) 0.0204(13) -0.0014(10) 0.0105(10) 0.0011(10)
C27 0.0250(14) 0.0444(17) 0.0184(13) -0.0094(12) 0.0077(11) -0.0003(12)
C28 0.0192(13) 0.0280(14) 0.0226(13) -0.0015(10) 0.0076(10) -0.0011(10)

loop_
_atom_type_symbol
_atom_type_description
_atom_type_scat_dispersion_real
_atom_type_scat_dispersion_imag
_atom_type_scat_source
C C 0.0033 0.0016 'International Tables Vol C Tables 4.2.6.8 and 6.1.1.4'
H H 0.0000 0.0000 'International Tables Vol C Tables 4.2.6.8 and 6.1.1.4'
O O 0.0106 0.0060 'International Tables Vol C Tables 4.2.6.8 and 6.1.1.4'
P P 0.1023 0.0942 'International Tables Vol C Tables 4.2.6.8 and 6.1.1.4'
W W -0.8490 6.8722 'International Tables Vol C Tables 4.2.6.8 and 6.1.1.4'

loop_
_geom_angle_atom_site_label_1
_geom_angle_atom_site_label_2
_geom_angle_atom_site_label_3
_geom_angle
C24 W1 P1 87.22(7)
C24 W1 C25 92.49(11)
C24 W1 C27 90.44(12)
C25 W1 P1 97.11(7)
C26 W1 P1 94.23(7)
C26 W1 C24 178.00(10)
C26 W1 C25 85.97(10)
C26 W1 C27 90.98(11)
C27 W1 P1 88.39(7)
C27 W1 C25 173.89(10)
C28 W1 P1 175.65(7)
C28 W1 C24 90.50(11)
C28 W1 C25 86.68(10)
C28 W1 C26 88.14(10)
C28 W1 C27 87.93(10)
C1 P1 W1 128.06(8)
C5 P1 W1 127.04(8)
C5 P1 C1 103.59(11)
C2 C1 P1 121.83(18)
C2 C1 C12 118.7(2)
C12 C1 P1 119.47(17)
C1 C2 C3 125.9(2)
C2 C3 C18 119.0(2)
C4 C3 C2 120.7(2)
C4 C3 C18 120.3(2)
C3 C4 C5 125.7(2)
C4 C5 P1 122.28(18)
C4 C5 C6 118.2(2)
C6 C5 P1 119.39(17)
C7 C6 C5 119.0(2)
C7 C6 C11 119.2(2)
C11 C6 C5 121.8(2)
C6 C7 C8 120.2(3)
C9 C8 C7 120.0(3)
C10 C9 C8 119.9(3)
C9 C10 C11 120.5(3)
C10 C11 C6 120.2(3)
C13 C12 C1 120.4(2)
C17 C12 C1 120.5(2)
C17 C12 C13 119.1(2)
C14 C13 C12 120.7(2)
C15 C14 C13 119.7(2)
C16 C15 C14 120.1(2)
C15 C16 C17 120.4(2)
C12 C17 C16 119.9(2)
C19 C18 C3 120.6(2)
C19 C18 C23 118.0(2)
C23 C18 C3 121.5(2)
C20 C19 C18 121.0(2)
C19 C20 C21 120.1(2)
C22 C21 C20 119.7(2)
C21 C22 C23 120.2(2)
C22 C23 C18 121.1(2)
O1 C24 W1 178.6(3)
O2 C25 W1 173.9(2)
O3 C26 W1 175.5(2)
O4 C27 W1 176.9(2)
O5 C28 W1 179.0(2)

loop_
_geom_bond_atom_site_label_1
_geom_bond_atom_site_label_2
_geom_bond_distance
W1 P1 2.5054(6)
W1 C24 2.048(3)
W1 C25 2.049(3)
W1 C26 2.033(3)
W1 C27 2.049(3)
W1 C28 1.999(3)
P1 C1 1.737(2)
P1 C5 1.732(2)
O1 C24 1.140(3)
O2 C25 1.140(3)
O3 C26 1.139(3)
O4 C27 1.140(3)
O5 C28 1.149(3)
C1 C2 1.390(3)
C1 C12 1.487(3)
C2 C3 1.403(3)
C3 C4 1.391(3)
C3 C18 1.490(3)
C4 C5 1.394(3)
C5 C6 1.492(3)
C6 C7 1.389(4)
C6 C11 1.393(3)
C7 C8 1.394(4)
C8 C9 1.383(4)
C9 C10 1.379(4)
C10 C11 1.386(4)
C12 C13 1.392(3)
C12 C17 1.392(3)
C13 C14 1.388(3)
C14 C15 1.385(4)
C15 C16 1.379(4)
C16 C17 1.394(4)
C18 C19 1.399(3)
C18 C23 1.400(3)
C19 C20 1.390(3)
C20 C21 1.390(4)
C21 C22 1.383(4)
C22 C23 1.388(3)

loop_
_geom_torsion_atom_site_label_1
_geom_torsion_atom_site_label_2
_geom_torsion_atom_site_label_3
_geom_torsion_atom_site_label_4
_geom_torsion
W1 P1 C1 C2 167.13(16)
W1 P1 C1 C12 -12.9(2)
W1 P1 C5 C4 -168.12(15)
W1 P1 C5 C6 8.3(2)
P1 C1 C2 C3 1.1(4)
P1 C1 C12 C13 -56.1(3)
P1 C1 C12 C17 124.6(2)
P1 C5 C6 C7 -110.7(2)
P1 C5 C6 C11 70.8(3)
C1 P1 C5 C4 -0.4(2)
C1 P1 C5 C6 176.02(19)
C1 C2 C3 C4 -1.0(4)
C1 C2 C3 C18 -179.8(2)
C1 C12 C13 C14 179.6(2)
C1 C12 C17 C16 179.2(2)
C2 C1 C12 C13 123.8(3)
C2 C1 C12 C17 -55.5(3)
C2 C3 C4 C5 0.0(4)
C2 C3 C18 C19 30.5(3)
C2 C3 C18 C23 -150.1(2)
C3 C4 C5 P1 0.7(4)
C3 C4 C5 C6 -175.8(2)
C3 C18 C19 C20 178.6(2)
C3 C18 C23 C22 -179.1(2)
C4 C3 C18 C19 -148.4(2)
C4 C3 C18 C23 31.0(3)
C4 C5 C6 C7 65.9(3)
C4 C5 C6 C11 -112.6(3)
C5 P1 C1 C2 -0.4(2)
C5 P1 C1 C12 179.56(19)
C5 C6 C7 C8 -178.7(2)
C5 C6 C11 C10 178.3(2)
C6 C7 C8 C9 0.5(4)
C7 C6 C11 C10 -0.3(4)
C7 C8 C9 C10 -0.5(4)
C8 C9 C10 C11 0.1(4)
C9 C10 C11 C6 0.3(4)
C11 C6 C7 C8 -0.2(4)
C12 C1 C2 C3 -178.8(2)
C12 C13 C14 C15 1.6(4)
C13 C12 C17 C16 -0.1(4)
C13 C14 C15 C16 -0.9(4)
C14 C15 C16 C17 -0.2(4)
C15 C16 C17 C12 0.7(4)
C17 C12 C13 C14 -1.1(4)
C18 C3 C4 C5 178.9(2)
C18 C19 C20 C21 0.5(4)
C19 C18 C23 C22 0.4(4)
C19 C20 C21 C22 0.4(4)
C20 C21 C22 C23 -0.8(4)
C21 C22 C23 C18 0.5(4)
C23 C18 C19 C20 -0.8(4)
